data_2007484
loop_
_publ_author_name
'Krause, Oliver'
'N\"ather, Christian'
'Je\&s, Inke'
'Bensch, Wolfgang'

_publ_section_title
;
 Trirubidium Tetrathioniobate
;
_journal_issue 7
_journal_name_full 'Acta Crystallographica Section C'
_journal_page_first 902
_journal_page_last 904
_journal_paper_doi 10.1107/S0108270198001723
_journal_volume 54
_journal_year 1998
_chemical_formula_iupac 'Rb3 Nb S4'
_chemical_formula_moiety 'Nb Rb3 S4'
_chemical_formula_sum 'Nb Rb3 S4'
_chemical_formula_weight 477.56
_chemical_name_common 'Trirubidium niobium tetrasulfide'
_chemical_name_systematic
;
 ?
;
_space_group_IT_number 62
_symmetry_cell_setting orthorhombic
_symmetry_space_group_name_Hall '-P 2ac 2n'
_symmetry_space_group_name_H-M 'P n m a'
_audit_creation_method SHELXL
_cell_angle_alpha 90.00
_cell_angle_beta 90.00
_cell_angle_gamma 90.00
_cell_formula_units_Z 4
_cell_length_a 9.627(2)
_cell_length_b 11.119(2)
_cell_length_c 9.562(2)
_cell_measurement_reflns_used 94
_cell_measurement_temperature 293(2)
_cell_measurement_theta_max 21.5
_cell_measurement_theta_min 15
_cell_volume 1023.5(4)
_computing_cell_refinement DIF4
_computing_data_collection 'DIF4 (Stoe & Cie, 1992a)'
_computing_data_reduction 'REDU4 (Stoe & Cie, 1992b)'
_computing_molecular_graphics 'XP in SHELXTL/PC (Siemens 1990)'
_computing_publication_material 'CIFTAB in SHELXL93'
_computing_structure_refinement 'SHELXL93 (Sheldrick, 1993)'
_computing_structure_solution 'SHELXS86 (Sheldrick, 1990)'
_diffrn_ambient_temperature 293(2)
_diffrn_measurement_device 'STOE AED-II four-circle diffractometer'
_diffrn_measurement_method \w-\q
_diffrn_radiation_monochromator graphite
_diffrn_radiation_source 'fine-focus sealed tube'
_diffrn_radiation_type MoK\a
_diffrn_radiation_wavelength 0.71073
_diffrn_reflns_av_R_equivalents 0.0366
_diffrn_reflns_av_sigmaI/netI 0.0460
_diffrn_reflns_limit_h_max 12
_diffrn_reflns_limit_h_min -4
_diffrn_reflns_limit_k_max 14
_diffrn_reflns_limit_k_min 0
_diffrn_reflns_limit_l_max 12
_diffrn_reflns_limit_l_min 0
_diffrn_reflns_number 1737
_diffrn_reflns_theta_max 27.23
_diffrn_reflns_theta_min 2.81
_diffrn_standards_decay_% <1
_diffrn_standards_interval_time 120
_diffrn_standards_number 4
_exptl_absorpt_coefficient_mu 16.085
_exptl_absorpt_correction_T_max 0.331
_exptl_absorpt_correction_T_min 0.190
_exptl_absorpt_correction_type 'empirical via \y scans (XEMP in SHELXTL/PC; Siemens, 1991)'
_exptl_crystal_colour yellow
_exptl_crystal_density_diffrn 3.099
_exptl_crystal_density_meas ?
_exptl_crystal_description block
_exptl_crystal_F_000 864
_exptl_crystal_size_max 0.15
_exptl_crystal_size_mid 0.1
_exptl_crystal_size_min 0.07
_refine_diff_density_max 1.531
_refine_diff_density_min -0.658
_refine_ls_extinction_coef 0.0238(9)
_refine_ls_extinction_method SHELXL93_(Sheldrick,_1993)
_refine_ls_goodness_of_fit_all 1.016
_refine_ls_goodness_of_fit_obs 1.052
_refine_ls_matrix_type full
_refine_ls_number_parameters 44
_refine_ls_number_reflns 1187
_refine_ls_number_restraints 0
_refine_ls_restrained_S_all 1.016
_refine_ls_restrained_S_obs 1.052
_refine_ls_R_factor_all 0.0539
_refine_ls_R_factor_obs .0292
_refine_ls_shift/esd_max 0.000
_refine_ls_shift/esd_mean 0.000
_refine_ls_structure_factor_coef Fsqd
_refine_ls_weighting_details 'w = 1/[\s^2^(Fo^2^)+(0.0349P)^2^+3.2812P] where P=(Fo^2^+2Fc^2^)/3'
_refine_ls_weighting_scheme calc
_refine_ls_wR_factor_all 0.0748
_refine_ls_wR_factor_obs .0677
_reflns_number_observed 917
_reflns_number_total 1187
_reflns_observed_criterion >2sigma(I)
_cod_data_source_file sk1159.cif
_cod_data_source_block ok16
_cod_depositor_comments
;
The following automatic conversions were performed:

'_exptl_crystal_density_meas' value 'not measured' was changed to '?'
- the value is perceived as not measured.

Automatic conversion script
Id: cif_fix_values 3008 2015-01-20 13:52:24Z robertas 

The following automatic conversions were performed:

'_refine_ls_weighting_scheme' value 'calc w =
1/[\s^2^(Fo^2^)+(0.0349P)^2^+3.2812P] where P=(Fo^2^+2Fc^2^)/3' was
changed to 'calc'. New tag '_refine_ls_weighting_details' was
created. The value of the new tag was set to 'w =
1/[\s^2^(Fo^2^)+(0.0349P)^2^+3.2812P] where P=(Fo^2^+2Fc^2^)/3'.

Automatic conversion script
Id: cif_fix_values 3143 2015-03-26 13:38:13Z robertas 
;
_cod_database_code 2007484

loop_
_symmetry_equiv_pos_as_xyz
'x, y, z'
'-x+1/2, -y, z+1/2'
'-x, y+1/2, -z'
'x+1/2, -y+1/2, -z+1/2'
'-x, -y, -z'
'x-1/2, y, -z-1/2'
'x, -y-1/2, z'
'-x-1/2, y-1/2, z-1/2'

loop_
_atom_site_aniso_label
_atom_site_aniso_U_11
_atom_site_aniso_U_22
_atom_site_aniso_U_33
_atom_site_aniso_U_12
_atom_site_aniso_U_13
_atom_site_aniso_U_23
Nb .0198(3) .0224(4) .0193(3) .000 -.0003(2) .000
Rb1 .0331(3) .0281(3) .0361(3) .0017(2) .0007(2) -.0018(2)
Rb2 .0345(5) .0715(7) .0302(4) .000 -.0042(4) .000
S1 .0213(9) .0393(12) .0293(9) .000 .0038(8) .000
S2 .0324(10) .0321(10) .0197(8) .000 -.0002(7) .000
S3 .0359(8) .0404(9) .0476(8) -.0099(7) .0016(7) -.0145(7)

loop_
_atom_site_label
_atom_site_fract_x
_atom_site_fract_y
_atom_site_fract_z
_atom_site_U_iso_or_equiv
_atom_site_thermal_displace_type
_atom_site_calc_flag
_atom_site_refinement_flags
_atom_site_occupancy
_atom_site_disorder_group
_atom_site_type_symbol
Nb .21851(7) .2500 .48559(6) .0205(2) Uani d S 1 . Nb
Rb1 .05038(6) .54363(5) .70943(6) .0324(2) Uani d . 1 . Rb
Rb2 .14580(10) .2500 .91571(9) .0454(3) Uani d S 1 . Rb
S1 .0009(2) .2500 .5779(2) .0300(4) Uani d S 1 . S
S2 .2007(2) .2500 .2509(2) .0281(4) Uani d S 1 . S
S3 .3323(2) .4191(2) .5515(2) .0413(4) Uani d . 1 . S

loop_
_atom_type_symbol
_atom_type_description
_atom_type_scat_dispersion_real
_atom_type_scat_dispersion_imag
_atom_type_scat_source
S S 0.1246 0.1234 'International Tables Vol C Tables 4.2.6.8 and 6.1.1.4'
Rb Rb -0.9393 2.9676 'International Tables Vol C Tables 4.2.6.8 and 6.1.1.4'
Nb Nb -2.0727 0.6215 'International Tables Vol C Tables 4.2.6.8 and 6.1.1.4'

loop_
_geom_angle_atom_site_label_1
_geom_angle_atom_site_label_2
_geom_angle_atom_site_label_3
_geom_angle_site_symmetry_1
_geom_angle_site_symmetry_3
_geom_angle
_geom_angle_publ_flag
S2 Nb S3 . . 108.32(5) y
S2 Nb S3 . 7_565 108.32(6) y
S3 Nb S3 . 7_565 112.18(10) y
S2 Nb S1 . . 108.48(8) y
S3 Nb S1 . . 109.73(5) y
S3 Nb S1 7_565 . 109.73(5) y
S2 Nb Rb1 . 3_546 58.45(4) n
S3 Nb Rb1 . 3_546 159.25(5) n
S3 Nb Rb1 7_565 3_546 88.05(5) n
S1 Nb Rb1 . 3_546 64.99(4) n
S2 Nb Rb1 . 5_566 58.45(4) n
S3 Nb Rb1 . 5_566 88.05(5) n
S3 Nb Rb1 7_565 5_566 159.25(5) n
S1 Nb Rb1 . 5_566 64.99(4) n
Rb1 Nb Rb1 3_546 5_566 71.45(2) n
S2 Nb Rb1 . 8_655 53.54(4) n
S3 Nb Rb1 . 8_655 112.16(5) n
S3 Nb Rb1 7_565 8_655 57.21(5) n
S1 Nb Rb1 . 8_655 137.89(3) n
Rb1 Nb Rb1 3_546 8_655 74.22(2) n
Rb1 Nb Rb1 5_566 8_655 111.99(2) n
S2 Nb Rb1 . 2_564 53.54(4) n
S3 Nb Rb1 . 2_564 57.21(5) n
S3 Nb Rb1 7_565 2_564 112.16(5) n
S1 Nb Rb1 . 2_564 137.89(3) n
Rb1 Nb Rb1 3_546 2_564 111.99(2) n
Rb1 Nb Rb1 5_566 2_564 74.22(2) n
Rb1 Nb Rb1 8_655 2_564 67.21(2) n
S2 Nb Rb2 . . 165.98(6) n
S3 Nb Rb2 . . 78.86(5) n
S3 Nb Rb2 7_565 . 78.86(5) n
S1 Nb Rb2 . . 57.50(5) n
Rb1 Nb Rb2 3_546 . 110.93(2) n
Rb1 Nb Rb2 5_566 . 110.93(2) n
Rb1 Nb Rb2 8_655 . 135.89(2) n
Rb1 Nb Rb2 2_564 . 135.89(2) n
S2 Nb Rb2 . 6_657 107.28(6) n
S3 Nb Rb2 . 6_657 57.76(5) n
S3 Nb Rb2 7_565 6_657 57.76(5) n
S1 Nb Rb2 . 6_657 144.24(6) n
Rb1 Nb Rb2 3_546 6_657 138.429(15) n
Rb1 Nb Rb2 5_566 6_657 138.43(2) n
Rb1 Nb Rb2 8_655 6_657 67.63(2) n
Rb1 Nb Rb2 2_564 6_657 67.63(2) n
Rb2 Nb Rb2 . 6_657 86.74(2) n
S2 Nb Rb1 . . 118.42(3) n
S3 Nb Rb1 . . 53.35(4) n
S3 Nb Rb1 7_565 . 133.26(5) n
S1 Nb Rb1 . . 56.66(2) n
Rb1 Nb Rb1 3_546 . 116.05(2) n
Rb1 Nb Rb1 5_566 . 62.42(2) n
Rb1 Nb Rb1 8_655 . 162.88(2) n
Rb1 Nb Rb1 2_564 . 95.769(15) n
Rb2 Nb Rb1 . . 55.697(13) n
Rb2 Nb Rb1 6_657 . 105.07(2) n
S2 Nb Rb1 . 7_565 118.42(3) n
S3 Nb Rb1 . 7_565 133.26(5) n
S3 Nb Rb1 7_565 7_565 53.35(4) n
S1 Nb Rb1 . 7_565 56.66(2) n
Rb1 Nb Rb1 3_546 7_565 62.42(2) n
Rb1 Nb Rb1 5_566 7_565 116.05(2) n
Rb1 Nb Rb1 8_655 7_565 95.769(15) n
Rb1 Nb Rb1 2_564 7_565 162.88(2) n
Rb2 Nb Rb1 . 7_565 55.697(13) n
Rb2 Nb Rb1 6_657 7_565 105.07(2) n
Rb1 Nb Rb1 . 7_565 101.17(2) n
S2 Rb1 S2 2_565 5_566 91.92(2) n
S2 Rb1 S3 2_565 6_557 130.02(5) n
S2 Rb1 S3 5_566 6_557 75.96(4) n
S2 Rb1 S3 2_565 . 76.12(4) n
S2 Rb1 S3 5_566 . 154.68(5) n
S3 Rb1 S3 6_557 . 128.74(6) n
S2 Rb1 S3 2_565 2_565 64.82(4) n
S2 Rb1 S3 5_566 2_565 92.64(5) n
S3 Rb1 S3 6_557 2_565 67.51(5) n
S3 Rb1 S3 . 2_565 101.92(3) n
S2 Rb1 S1 2_565 . 140.72(5) n
S2 Rb1 S1 5_566 . 125.13(5) n
S3 Rb1 S1 6_557 . 77.26(5) n
S3 Rb1 S1 . . 64.72(4) n
S3 Rb1 S1 2_565 . 119.21(4) n
S2 Rb1 S1 2_565 5_566 75.64(4) n
S2 Rb1 S1 5_566 5_566 63.46(4) n
S3 Rb1 S1 6_557 5_566 133.29(5) n
S3 Rb1 S1 . 5_566 91.72(5) n
S3 Rb1 S1 2_565 5_566 133.02(4) n
S1 Rb1 S1 . 5_566 107.33(2) n
S2 Rb1 Rb2 2_565 . 110.12(3) n
S2 Rb1 Rb2 5_566 . 132.93(4) n
S3 Rb1 Rb2 6_557 . 57.82(4) n
S3 Rb1 Rb2 . . 72.39(4) n
S3 Rb1 Rb2 2_565 . 63.34(3) n
S1 Rb1 Rb2 . . 56.03(3) n
S1 Rb1 Rb2 5_566 . 160.50(3) n
S2 Rb1 Nb 2_565 5_566 97.34(3) n
S2 Rb1 Nb 5_566 5_566 34.87(3) n
S3 Rb1 Nb 6_557 5_566 98.63(4) n
S3 Rb1 Nb . 5_566 123.56(4) n
S3 Rb1 Nb 2_565 5_566 126.11(3) n
S1 Rb1 Nb . 5_566 106.38(4) n
S1 Rb1 Nb 5_566 5_566 34.76(3) n
Rb2 Rb1 Nb . 5_566 151.48(2) n
S2 Rb1 Nb 2_565 2_565 32.80(3) n
S2 Rb1 Nb 5_566 2_565 86.34(4) n
S3 Rb1 Nb 6_557 2_565 97.40(4) n
S3 Rb1 Nb . 2_565 94.58(3) n
S3 Rb1 Nb 2_565 2_565 33.12(3) n
S1 Rb1 Nb . 2_565 144.20(4) n
S1 Rb1 Nb 5_566 2_565 101.89(3) n
Rb2 Rb1 Nb . 2_565 90.85(2) n
Nb Rb1 Nb 5_566 2_565 109.42(2) n
S2 Rb1 Nb 2_565 . 108.43(4) n
S2 Rb1 Nb 5_566 . 149.50(4) n
S3 Rb1 Nb 6_557 . 105.21(4) n
S3 Rb1 Nb . . 32.31(3) n
S3 Rb1 Nb 2_565 . 116.30(3) n
S1 Rb1 Nb . . 32.54(3) n
S1 Rb1 Nb 5_566 . 99.08(3) n
Rb2 Rb1 Nb . . 61.45(2) n
Nb Rb1 Nb 5_566 . 117.58(2) n
Nb Rb1 Nb 2_565 . 123.00(2) n
S2 Rb1 Rb1 2_565 5_566 115.72(4) n
S2 Rb1 Rb1 5_566 5_566 95.65(4) n
S3 Rb1 Rb1 6_557 5_566 113.66(4) n
S3 Rb1 Rb1 . 5_566 70.70(3) n
S3 Rb1 Rb1 2_565 5_566 171.65(4) n
S1 Rb1 Rb1 . 5_566 54.56(3) n
S1 Rb1 Rb1 5_566 5_566 52.77(3) n
Rb2 Rb1 Rb1 . 5_566 109.79(2) n
Nb Rb1 Rb1 5_566 5_566 62.22(2) n
Nb Rb1 Rb1 2_565 5_566 148.47(2) n
Nb Rb1 Rb1 . 5_566 55.36(2) n
S2 Rb2 S1 1_556 6_657 79.60(6) n
S2 Rb2 S1 1_556 . 166.02(6) n
S1 Rb2 S1 6_657 . 114.38(5) n
S2 Rb2 S3 1_556 4_456 92.93(5) n
S1 Rb2 S3 6_657 4_456 147.54(3) n
S1 Rb2 S3 . 4_456 75.25(4) n
S2 Rb2 S3 1_556 6_557 92.93(5) n
S1 Rb2 S3 6_657 6_557 147.54(3) n
S1 Rb2 S3 . 6_557 75.25(4) n
S3 Rb2 S3 4_456 6_557 63.57(6) n
S2 Rb2 S3 1_556 2_565 70.32(3) n
S1 Rb2 S3 6_657 2_565 86.56(3) n
S1 Rb2 S3 . 2_565 109.06(3) n
S3 Rb2 S3 4_456 2_565 120.83(3) n
S3 Rb2 S3 6_557 2_565 61.35(4) n
S2 Rb2 S3 1_556 8_656 70.32(3) n
S1 Rb2 S3 6_657 8_656 86.56(3) n
S1 Rb2 S3 . 8_656 109.06(3) n
S3 Rb2 S3 4_456 8_656 61.35(4) n
S3 Rb2 S3 6_557 8_656 120.83(3) n
S3 Rb2 S3 2_565 8_656 140.64(5) n
S2 Rb2 Rb1 1_556 7_565 122.29(2) n
S1 Rb2 Rb1 6_657 7_565 104.07(3) n
S1 Rb2 Rb1 . 7_565 56.335(15) n
S3 Rb2 Rb1 4_456 7_565 53.69(3) n
S3 Rb2 Rb1 6_557 7_565 106.53(4) n
S3 Rb2 Rb1 2_565 7_565 164.43(3) n
S3 Rb2 Rb1 8_656 7_565 52.86(3) n
S2 Rb2 Rb1 1_556 . 122.29(2) n
S1 Rb2 Rb1 6_657 . 104.07(3) n
S1 Rb2 Rb1 . . 56.335(15) n
S3 Rb2 Rb1 4_456 . 106.53(4) n
S3 Rb2 Rb1 6_557 . 53.69(3) n
S3 Rb2 Rb1 2_565 . 52.86(3) n
S3 Rb2 Rb1 8_656 . 164.43(3) n
Rb1 Rb2 Rb1 7_565 . 112.64(3) n
S2 Rb2 Nb 1_556 . 160.96(5) n
S1 Rb2 Nb 6_657 . 81.36(4) n
S1 Rb2 Nb . . 33.02(3) n
S3 Rb2 Nb 4_456 . 103.20(3) n
S3 Rb2 Nb 6_557 . 103.20(3) n
S3 Rb2 Nb 2_565 . 108.58(3) n
S3 Rb2 Nb 8_656 . 108.58(3) n
Rb1 Rb2 Nb 7_565 . 62.85(2) n
Rb1 Rb2 Nb . . 62.85(2) n
S2 Rb2 Nb 1_556 6_557 86.45(4) n
S1 Rb2 Nb 6_657 6_557 166.05(4) n
S1 Rb2 Nb . 6_557 79.57(4) n
S3 Rb2 Nb 4_456 6_557 32.47(3) n
S3 Rb2 Nb 6_557 6_557 32.47(3) n
S3 Rb2 Nb 2_565 6_557 88.76(3) n
S3 Rb2 Nb 8_656 6_557 88.76(3) n
Rb1 Rb2 Nb 7_565 6_557 83.36(2) n
Rb1 Rb2 Nb . 6_557 83.36(2) n
Nb Rb2 Nb . 6_557 112.59(2) n
S2 Rb2 Rb1 1_556 5_567 46.09(3) n
S1 Rb2 Rb1 6_657 5_567 113.06(4) n
S1 Rb2 Rb1 . 5_567 123.09(4) n
S3 Rb2 Rb1 4_456 5_567 81.32(3) n
S3 Rb2 Rb1 6_557 5_567 47.93(3) n
S3 Rb2 Rb1 2_565 5_567 45.73(3) n
S3 Rb2 Rb1 8_656 5_567 103.30(3) n
Rb1 Rb2 Rb1 7_565 5_567 134.60(2) n
Rb1 Rb2 Rb1 . 5_567 83.22(2) n
Nb Rb2 Rb1 . 5_567 145.79(2) n
Nb Rb2 Rb1 6_557 5_567 55.427(15) n
Nb S1 Rb2 . 6_557 158.19(9) n
Nb S1 Rb2 . . 89.49(7) n
Rb2 S1 Rb2 6_557 . 112.33(6) n
Nb S1 Rb1 . . 90.80(4) n
Rb2 S1 Rb1 6_557 . 97.39(4) n
Rb2 S1 Rb1 . . 67.63(3) n
Nb S1 Rb1 . 7_565 90.80(4) n
Rb2 S1 Rb1 6_557 7_565 97.39(4) n
Rb2 S1 Rb1 . 7_565 67.63(3) n
Rb1 S1 Rb1 . 7_565 135.22(6) n
Nb S1 Rb1 . 3_546 80.25(5) n
Rb2 S1 Rb1 6_557 3_546 82.94(4) n
Rb2 S1 Rb1 . 3_546 138.78(3) n
Rb1 S1 Rb1 . 3_546 151.22(5) n
Rb1 S1 Rb1 7_565 3_546 72.67(2) n
Nb S1 Rb1 . 5_566 80.25(5) n
Rb2 S1 Rb1 6_557 5_566 82.94(4) n
Rb2 S1 Rb1 . 5_566 138.78(3) n
Rb1 S1 Rb1 . 5_566 72.67(2) n
Rb1 S1 Rb1 7_565 5_566 151.22(5) n
Rb1 S1 Rb1 3_546 5_566 78.85(5) n
Nb S2 Rb2 . 1_554 174.98(9) n
Nb S2 Rb1 . 2_564 93.66(6) n
Rb2 S2 Rb1 1_554 2_564 89.98(4) n
Nb S2 Rb1 . 8_655 93.66(6) n
Rb2 S2 Rb1 1_554 8_655 89.98(4) n
Rb1 S2 Rb1 2_564 8_655 86.75(6) n
Nb S2 Rb1 . 3_546 86.68(5) n
Rb2 S2 Rb1 1_554 3_546 89.66(5) n
Rb1 S2 Rb1 2_564 3_546 179.58(7) n
Rb1 S2 Rb1 8_655 3_546 93.46(2) n
Nb S2 Rb1 . 5_566 86.68(5) n
Rb2 S2 Rb1 1_554 5_566 89.66(5) n
Rb1 S2 Rb1 2_564 5_566 93.46(2) n
Rb1 S2 Rb1 8_655 5_566 179.58(7) n
Rb1 S2 Rb1 3_546 5_566 86.32(5) n
Nb S3 Rb1 . 6_657 145.49(8) n
Nb S3 Rb1 . . 94.34(5) n
Rb1 S3 Rb1 6_657 . 91.64(4) n
Nb S3 Rb1 . 2_564 89.67(5) n
Rb1 S3 Rb1 6_657 2_564 112.49(5) n
Rb1 S3 Rb1 . 2_564 128.82(6) n
Nb S3 Rb2 . 6_657 89.78(6) n
Rb1 S3 Rb2 6_657 6_657 68.49(4) n
Rb1 S3 Rb2 . 6_657 148.25(6) n
Rb1 S3 Rb2 2_564 6_657 82.59(4) n
Nb S3 Rb2 . 2_564 135.65(7) n
Rb1 S3 Rb2 6_657 2_564 78.84(4) n
Rb1 S3 Rb2 . 2_564 78.89(4) n
Rb1 S3 Rb2 2_564 2_564 63.80(3) n
Rb2 S3 Rb2 6_657 2_564 118.65(4) n

loop_
_geom_bond_atom_site_label_1
_geom_bond_atom_site_label_2
_geom_bond_site_symmetry_2
_geom_bond_distance
_geom_bond_publ_flag
Nb S2 . 2.250(2) y
Nb S3 . 2.265(2) y
Nb S3 7_565 2.265(2) y
Nb S1 . 2.273(2) y
Nb Rb1 3_546 3.9298(9) n
Nb Rb1 5_566 3.9298(9) n
Nb Rb1 8_655 4.1459(9) n
Nb Rb1 2_564 4.1459(9) n
Nb Rb2 . 4.1720(14) n
Nb Rb2 6_657 4.2201(14) n
Nb Rb1 . 4.2261(9) n
Nb Rb1 7_565 4.2261(9) n
Rb1 S2 2_565 3.341(2) y
Rb1 S2 5_566 3.355(2) y
Rb1 S3 6_557 3.399(2) y
Rb1 S3 . 3.400(2) y
Rb1 S3 2_565 3.486(2) y
Rb1 S1 . 3.532(2) y
Rb1 S1 5_566 3.613(2) y
Rb1 Rb2 . 3.9234(9) n
Rb1 Nb 5_566 3.9298(9) n
Rb1 Nb 2_565 4.1459(9) n
Rb1 Rb1 5_566 4.2336(13) n
Rb2 S2 1_556 3.249(2) y
Rb2 S1 6_657 3.419(2) y
Rb2 S1 . 3.519(2) y
Rb2 S3 4_456 3.569(2) y
Rb2 S3 6_557 3.569(2) y
Rb2 S3 2_565 3.908(2) y
Rb2 S3 8_656 3.908(2) y
Rb2 Rb1 7_565 3.9234(9) n
Rb2 Nb 6_557 4.2201(14) n
Rb2 Rb1 5_567 4.6561(11) n
S1 Rb2 6_557 3.419(2) n
S1 Rb1 7_565 3.5311(11) n
S1 Rb1 3_546 3.613(2) n
S1 Rb1 5_566 3.613(2) n
S2 Rb2 1_554 3.249(2) n
S2 Rb1 2_564 3.341(2) n
S2 Rb1 8_655 3.341(2) n
S2 Rb1 3_546 3.355(2) n
S2 Rb1 5_566 3.355(2) n
S3 Rb1 6_657 3.399(2) n
S3 Rb1 2_564 3.486(2) n
S3 Rb2 6_657 3.569(2) n
S3 Rb2 2_564 3.908(2) n
